data_7213510
loop_
_publ_author_name
'Peggion, Cristina'
'Barazza, Alessandra'
'Formaggio, Fernando'
'Crisma, Marco'
'Toniolo, Claudio'
'Villa, Marzia'
'Tomasini, Claudia'
'Mayrhofer, Herbert'
'P\"ochlauer, Peter'
'Kaptein, Bernard'
'Broxterman, Quirinus B.'

_publ_section_title
;
 (\aMe)Hyv: chemo-enzymatic synthesis, and preparation and preferred
 conformation of model depsipeptidesElectronic supplementary information
 (ESI) available: analytical data. See
 http://www.rsc.org/suppdata/p2/b1/b107691b/
;
_journal_issue 3
_journal_name_full 'Journal of the Chemical Society, Perkin Transactions 2'
_journal_page_first 644
_journal_paper_doi 10.1039/b107691b
_journal_year 2002
_chemical_formula_sum 'C23 H41 N5 O7'
_chemical_formula_weight 499.61
_chemical_melting_point 551.5(5)
_chemical_name_common Ac-(Aib)5-OMe
_chemical_name_systematic
; 
 ? 
;
_space_group_IT_number 14
_symmetry_cell_setting monoclinic
_symmetry_space_group_name_Hall '-P 2yn'
_symmetry_space_group_name_H-M 'P 1 21/n 1'
_atom_sites_solution_hydrogens geom
_atom_sites_solution_primary direct
_atom_sites_solution_secondary difmap
_audit_creation_method SHELXL-97
_cell_angle_alpha 90.00
_cell_angle_beta 105.99(7)
_cell_angle_gamma 90.00
_cell_formula_units_Z 4
_cell_length_a 18.687(4)
_cell_length_b 8.326(2)
_cell_length_c 19.443(4)
_cell_measurement_reflns_used 48
_cell_measurement_temperature 293(2)
_cell_measurement_theta_max 20
_cell_measurement_theta_min 12
_cell_volume 2908.1(15)
_computing_molecular_graphics 'ORTEP3 for Windows (Farrugia, 1997)'
_computing_structure_refinement 'SHELXL-97 (Sheldrick, 1997)'
_computing_structure_solution 'SHELXS-97 (Sheldrick, 1997)'
_diffrn_ambient_temperature 293(2)
_diffrn_measured_fraction_theta_full 0.999
_diffrn_measured_fraction_theta_max 0.999
_diffrn_measurement_device_type 'Philips PW1100 diffractometer'
_diffrn_measurement_method '\q-2\q scans'
_diffrn_radiation_monochromator graphite
_diffrn_radiation_source 'fine-focus sealed tube'
_diffrn_radiation_type CuK\a
_diffrn_radiation_wavelength 1.54178
_diffrn_reflns_av_R_equivalents 0.0757
_diffrn_reflns_av_sigmaI/netI 0.1207
_diffrn_reflns_limit_h_max 20
_diffrn_reflns_limit_h_min -20
_diffrn_reflns_limit_k_max 9
_diffrn_reflns_limit_k_min -1
_diffrn_reflns_limit_l_max 21
_diffrn_reflns_limit_l_min 0
_diffrn_reflns_number 5107
_diffrn_reflns_theta_full 60.00
_diffrn_reflns_theta_max 60.00
_diffrn_reflns_theta_min 2.90
_diffrn_standards_decay_% negligible
_diffrn_standards_interval_count 50
_diffrn_standards_number 3
_exptl_absorpt_coefficient_mu 0.700
_exptl_absorpt_correction_type 'not carried out'
_exptl_crystal_colour colourless
_exptl_crystal_density_diffrn 1.141
_exptl_crystal_density_method 'not measured'
_exptl_crystal_description prism
_exptl_crystal_F_000 1080
_exptl_crystal_size_max 0.30
_exptl_crystal_size_mid 0.15
_exptl_crystal_size_min 0.08
_refine_diff_density_max 0.382
_refine_diff_density_min -0.245
_refine_diff_density_rms 0.071
_refine_ls_extinction_method none
_refine_ls_goodness_of_fit_ref 0.850
_refine_ls_hydrogen_treatment constr
_refine_ls_matrix_type fullcycle
_refine_ls_number_parameters 316
_refine_ls_number_reflns 4306
_refine_ls_number_restraints 6
_refine_ls_restrained_S_all 0.850
_refine_ls_R_factor_all 0.2048
_refine_ls_R_factor_gt 0.0829
_refine_ls_shift/su_max 0.129
_refine_ls_shift/su_mean 0.033
_refine_ls_structure_factor_coef Fsqd
_refine_ls_weighting_details 'calc w=1/[\s^2^(Fo^2^)+(0.1337P)^2^+0.0000P] where P=(Fo^2^+2Fc^2^)/3'
_refine_ls_weighting_scheme calc
_refine_ls_wR_factor_gt 0.1954
_refine_ls_wR_factor_ref 0.2373
_reflns_number_gt 1605
_reflns_number_total 4306
_reflns_threshold_expression >2sigma(I)
_cod_data_source_file b107691bsup1.cif
_cod_data_source_block mc01
_cod_depositor_comments
;
The following automatic conversions were performed:

'_chemical_melting_point' value '551-552' was changed to '551.5(5)' -
the average value was taken and precision was
estimated.

'_symmetry_cell_setting' value 'Monoclinic' changed to
'monoclinic' according to
/home/saulius/struct/CIF-dictionaries/cif_core.dic dictionary named
'cif_core.dic' version 2.4.2 from 2011-04-26.

Automatic conversion script
Id: cif_fix_values 1891 2012-01-12 08:04:46Z andrius 

The following automatic conversions were performed:

'_refine_ls_hydrogen_treatment' value 'constrained' was replaced with
the value 'constr' as specified in the replacement file
'src/cod-tools/trunk/data/replacement-values/replacement_values.lst'.

Automatic conversion script
Id: cif_fix_values 5376 2017-05-30 11:51:03Z andrius 
;
_cod_original_cell_volume 2908.1(11)
_cod_original_sg_symbol_H-M P2(1)/n
_cod_database_code 7213510

loop_
_symmetry_equiv_pos_as_xyz
'x, y, z'
'-x+1/2, y+1/2, -z+1/2'
'-x, -y, -z'
'x-1/2, -y-1/2, z-1/2'

loop_
_atom_site_label
_atom_site_type_symbol
_atom_site_fract_x
_atom_site_fract_y
_atom_site_fract_z
_atom_site_U_iso_or_equiv
_atom_site_adp_type
_atom_site_occupancy
_atom_site_symmetry_multiplicity
_atom_site_calc_flag
_atom_site_refinement_flags
C01 C -0.0582(3) 0.5926(8) 0.8380(3) 0.114(2) Uani 1 1 d .
H01A H -0.0988 0.5787 0.8588 0.171 Uiso 1 1 calc R
H01B H -0.0730 0.5571 0.7892 0.171 Uiso 1 1 calc R
H01C H -0.0447 0.7041 0.8397 0.171 Uiso 1 1 calc R
C0 C 0.0072(3) 0.4959(7) 0.8793(3) 0.0827(16) Uani 1 1 d .
O0 O 0.05566(18) 0.5522(5) 0.92918(19) 0.0966(12) Uani 1 1 d .
N1 N 0.0089(2) 0.3409(5) 0.8601(2) 0.0782(12) Uani 1 1 d .
H1 H -0.0219 0.3097 0.8208 0.094 Uiso 1 1 calc R
C1A C 0.0603(3) 0.2228(6) 0.9028(2) 0.0715(14) Uani 1 1 d D
C1B1 C 0.0497(3) 0.0663(6) 0.8593(3) 0.116(2) Uani 1 1 d D
H1B1 H -0.0012 0.0319 0.8495 0.174 Uiso 1 1 calc R
H1B2 H 0.0817 -0.0153 0.8862 0.174 Uiso 1 1 calc R
H1B3 H 0.0617 0.0844 0.8150 0.174 Uiso 1 1 calc R
C1B2 C 0.0408(3) 0.1970(9) 0.9738(3) 0.116(2) Uani 1 1 d D
H1B4 H 0.0491 0.2949 1.0009 0.174 Uiso 1 1 calc R
H1B5 H 0.0717 0.1136 1.0007 0.174 Uiso 1 1 calc R
H1B6 H -0.0105 0.1663 0.9642 0.174 Uiso 1 1 calc R
C1 C 0.1397(2) 0.2736(6) 0.9158(2) 0.0649(13) Uani 1 1 d .
O1 O 0.18734(17) 0.2377(4) 0.97220(15) 0.0748(10) Uani 1 1 d .
N2 N 0.15873(19) 0.3574(5) 0.86471(19) 0.0717(12) Uani 1 1 d .
H2 H 0.1243 0.3830 0.8269 0.086 Uiso 1 1 calc R
C2A C 0.2352(3) 0.4078(7) 0.8698(2) 0.0768(15) Uani 1 1 d .
C2B1 C 0.2830(3) 0.2619(8) 0.8637(3) 0.111(2) Uani 1 1 d .
H2B1 H 0.2840 0.1882 0.9019 0.166 Uiso 1 1 calc R
H2B2 H 0.3328 0.2964 0.8668 0.166 Uiso 1 1 calc R
H2B3 H 0.2623 0.2095 0.8186 0.166 Uiso 1 1 calc R
C2B2 C 0.2313(3) 0.5283(9) 0.8095(3) 0.121(3) Uani 1 1 d .
H2B4 H 0.2023 0.4837 0.7650 0.182 Uiso 1 1 calc R
H2B5 H 0.2807 0.5509 0.8065 0.182 Uiso 1 1 calc R
H2B6 H 0.2085 0.6258 0.8193 0.182 Uiso 1 1 calc R
C2 C 0.2695(3) 0.4945(6) 0.9413(2) 0.0636(13) Uani 1 1 d .
O2 O 0.33610(16) 0.4863(4) 0.97038(16) 0.0744(10) Uani 1 1 d .
N3 N 0.2232(2) 0.5884(4) 0.96626(18) 0.0673(11) Uani 1 1 d D
H3 H 0.1766 0.5907 0.9439 0.081 Uiso 1 1 calc R
C3A C 0.2510(3) 0.6870(5) 1.0310(2) 0.0721(14) Uani 1 1 d D
C3B1 C 0.1825(3) 0.7603(6) 1.0487(3) 0.0854(16) Uani 1 1 d .
H3B1 H 0.1582 0.6795 1.0695 0.128 Uiso 1 1 calc R
H3B2 H 0.1485 0.8000 1.0056 0.128 Uiso 1 1 calc R
H3B3 H 0.1980 0.8471 1.0820 0.128 Uiso 1 1 calc R
C3B2 C 0.3017(3) 0.8234(7) 1.0171(3) 0.1014(19) Uani 1 1 d .
H3B4 H 0.3363 0.8545 1.0615 0.152 Uiso 1 1 calc R
H3B5 H 0.2716 0.9141 0.9966 0.152 Uiso 1 1 calc R
H3B6 H 0.3285 0.7862 0.9846 0.152 Uiso 1 1 calc R
C3 C 0.2919(2) 0.5871(6) 1.0947(2) 0.0664(14) Uani 1 1 d .
O3 O 0.34331(18) 0.6443(4) 1.14186(18) 0.0901(11) Uani 1 1 d .
N4 N 0.26817(18) 0.4346(4) 1.09807(18) 0.0620(10) Uani 1 1 d .
H4 H 0.2325 0.3995 1.0633 0.074 Uiso 1 1 calc R
C4A C 0.3000(2) 0.3268(5) 1.1578(2) 0.0630(13) Uani 1 1 d D
C4B1 C 0.2614(3) 0.1660(6) 1.1400(3) 0.0845(16) Uani 1 1 d .
H4B1 H 0.2100 0.1767 1.1393 0.127 Uiso 1 1 calc R
H4B2 H 0.2851 0.0886 1.1756 0.127 Uiso 1 1 calc R
H4B3 H 0.2646 0.1309 1.0939 0.127 Uiso 1 1 calc R
C4B2 C 0.2896(3) 0.3906(8) 1.2283(2) 0.0995(19) Uani 1 1 d D
H4B4 H 0.3132 0.4937 1.2387 0.149 Uiso 1 1 calc R
H4B5 H 0.3117 0.3171 1.2663 0.149 Uiso 1 1 calc R
H4B6 H 0.2374 0.4010 1.2242 0.149 Uiso 1 1 calc R
C4 C 0.3825(2) 0.2970(6) 1.1651(2) 0.0655(13) Uani 1 1 d .
O4 O 0.42528(17) 0.2594(4) 1.22322(15) 0.0851(11) Uani 1 1 d .
N5 N 0.40493(19) 0.3003(5) 1.10526(18) 0.0682(11) Uani 1 1 d D
H5 H 0.3725 0.3147 1.0647 0.082 Uiso 1 1 calc R
C5A C 0.4839(2) 0.2799(6) 1.1072(2) 0.0707(14) Uani 1 1 d D
C5B1 C 0.5259(3) 0.4332(7) 1.1328(3) 0.106(2) Uani 1 1 d .
H5B1 H 0.5251 0.4547 1.1811 0.159 Uiso 1 1 calc R
H5B2 H 0.5029 0.5205 1.1025 0.159 Uiso 1 1 calc R
H5B3 H 0.5766 0.4217 1.1312 0.159 Uiso 1 1 calc R
C5B2 C 0.4851(3) 0.2418(8) 1.0301(3) 0.103(2) Uani 1 1 d D
H5B4 H 0.5357 0.2377 1.0277 0.155 Uiso 1 1 calc R
H5B5 H 0.4588 0.3241 0.9985 0.155 Uiso 1 1 calc R
H5B6 H 0.4616 0.1400 1.0159 0.155 Uiso 1 1 calc R
C5 C 0.5167(3) 0.1381(6) 1.1536(3) 0.0732(15) Uani 1 1 d .
O5 O 0.57659(17) 0.1403(5) 1.1970(2) 0.0967(12) Uani 1 1 d .
OT O 0.47520(18) 0.0085(4) 1.13635(18) 0.0864(11) Uani 1 1 d .
CT C 0.5057(4) -0.1403(7) 1.1714(4) 0.126(2) Uani 1 1 d .
HT1 H 0.5567 -0.1506 1.1709 0.189 Uiso 1 1 calc R
HT2 H 0.4775 -0.2295 1.1465 0.189 Uiso 1 1 calc R
HT3 H 0.5029 -0.1392 1.2200 0.189 Uiso 1 1 calc R

loop_
_atom_site_aniso_label
_atom_site_aniso_U_11
_atom_site_aniso_U_22
_atom_site_aniso_U_33
_atom_site_aniso_U_23
_atom_site_aniso_U_13
_atom_site_aniso_U_12
C01 0.084(4) 0.119(5) 0.127(5) -0.008(4) 0.011(4) 0.015(4)
C0 0.061(3) 0.099(4) 0.086(4) -0.012(4) 0.016(3) -0.004(3)
O0 0.073(2) 0.112(3) 0.096(3) -0.034(2) 0.0082(19) 0.000(2)
N1 0.072(3) 0.085(3) 0.073(3) -0.010(3) 0.012(2) -0.004(3)
C1A 0.070(3) 0.072(4) 0.066(3) 0.004(3) 0.008(3) -0.001(3)
C1B1 0.120(5) 0.081(5) 0.129(5) -0.017(4) 0.004(4) -0.012(4)
C1B2 0.098(4) 0.160(6) 0.090(4) 0.029(4) 0.026(4) -0.023(4)
C1 0.064(3) 0.060(3) 0.064(3) -0.005(3) 0.005(3) 0.005(3)
O1 0.079(2) 0.072(2) 0.065(2) 0.0034(18) 0.0060(17) 0.0011(18)
N2 0.067(3) 0.092(3) 0.055(2) 0.009(2) 0.014(2) -0.004(2)
C2A 0.067(3) 0.112(4) 0.049(3) -0.004(3) 0.012(2) -0.007(3)
C2B1 0.096(4) 0.143(6) 0.095(4) -0.052(4) 0.030(3) 0.014(4)
C2B2 0.088(4) 0.206(8) 0.070(4) 0.024(4) 0.023(3) -0.037(5)
C2 0.074(3) 0.062(3) 0.051(3) 0.014(3) 0.011(3) -0.001(3)
O2 0.055(2) 0.095(3) 0.069(2) 0.0051(18) 0.0097(16) 0.0030(19)
N3 0.069(3) 0.064(3) 0.064(3) 0.003(2) 0.010(2) 0.009(2)
C3A 0.078(3) 0.057(3) 0.075(3) -0.004(3) 0.012(3) 0.004(3)
C3B1 0.082(4) 0.080(4) 0.090(4) -0.002(3) 0.017(3) 0.021(3)
C3B2 0.107(4) 0.065(4) 0.121(5) 0.009(3) 0.013(4) -0.018(3)
C3 0.058(3) 0.067(4) 0.066(3) -0.010(3) 0.004(2) 0.006(3)
O3 0.084(2) 0.081(3) 0.091(3) -0.012(2) 0.0004(19) -0.008(2)
N4 0.062(2) 0.057(3) 0.063(2) -0.005(2) 0.0107(19) 0.000(2)
C4A 0.068(3) 0.065(3) 0.052(3) 0.004(3) 0.010(2) 0.009(3)
C4B1 0.098(4) 0.075(4) 0.081(4) 0.021(3) 0.024(3) -0.003(3)
C4B2 0.105(4) 0.138(5) 0.060(3) -0.013(3) 0.029(3) 0.021(4)
C4 0.062(3) 0.067(3) 0.061(3) 0.002(3) 0.006(2) 0.007(3)
O4 0.076(2) 0.113(3) 0.059(2) 0.013(2) 0.0073(17) 0.016(2)
N5 0.069(3) 0.084(3) 0.050(2) 0.005(2) 0.014(2) 0.010(2)
C5A 0.059(3) 0.077(4) 0.077(4) 0.005(3) 0.020(3) 0.012(3)
C5B1 0.102(4) 0.079(4) 0.141(5) 0.011(4) 0.041(4) -0.010(4)
C5B2 0.098(4) 0.127(5) 0.094(4) 0.018(4) 0.043(3) 0.036(4)
C5 0.055(3) 0.068(4) 0.094(4) 0.000(3) 0.018(3) 0.006(3)
O5 0.060(2) 0.102(3) 0.115(3) 0.009(2) 0.002(2) 0.008(2)
OT 0.085(2) 0.061(2) 0.109(3) 0.000(2) 0.022(2) 0.001(2)
CT 0.134(6) 0.064(4) 0.190(7) 0.024(4) 0.063(5) 0.015(4)

loop_
_atom_type_symbol
_atom_type_description
_atom_type_scat_dispersion_real
_atom_type_scat_dispersion_imag
_atom_type_scat_source
C C 0.0181 0.0091 'International Tables Vol C Tables 4.2.6.8 and 6.1.1.4'
H H 0.0000 0.0000 'International Tables Vol C Tables 4.2.6.8 and 6.1.1.4'
N N 0.0311 0.0180 'International Tables Vol C Tables 4.2.6.8 and 6.1.1.4'
O O 0.0492 0.0322 'International Tables Vol C Tables 4.2.6.8 and 6.1.1.4'

loop_
_geom_angle_atom_site_label_1
_geom_angle_atom_site_label_2
_geom_angle_atom_site_label_3
_geom_angle
O0 C0 N1 121.2(5)
O0 C0 C01 122.3(5)
N1 C0 C01 116.4(5)
C0 N1 C1A 123.3(4)
N1 C1A C1 111.8(4)
N1 C1A C1B1 107.0(4)
C1 C1A C1B1 107.8(4)
N1 C1A C1B2 108.8(4)
C1 C1A C1B2 111.0(4)
C1B1 C1A C1B2 110.4(5)
O1 C1 N2 120.5(4)
O1 C1 C1A 121.1(4)
N2 C1 C1A 118.4(4)
C1 N2 C2A 123.5(4)
N2 C2A C2B2 107.2(4)
N2 C2A C2B1 110.2(4)
C2B2 C2A C2B1 111.5(5)
N2 C2A C2 110.5(4)
C2B2 C2A C2 107.7(4)
C2B1 C2A C2 109.6(4)
O2 C2 N3 122.6(4)
O2 C2 C2A 120.7(4)
N3 C2 C2A 116.6(4)
C2 N3 C3A 121.3(4)
N3 C3A C3 111.9(4)
N3 C3A C3B1 107.0(4)
C3 C3A C3B1 107.4(4)
N3 C3A C3B2 110.4(4)
C3 C3A C3B2 110.6(4)
C3B1 C3A C3B2 109.5(4)
O3 C3 N4 121.8(4)
O3 C3 C3A 120.9(4)
N4 C3 C3A 117.2(4)
C3 N4 C4A 123.3(4)
N4 C4A C4B1 107.4(3)
N4 C4A C4 110.8(4)
C4B1 C4A C4 106.4(4)
N4 C4A C4B2 112.0(4)
C4B1 C4A C4B2 109.8(4)
C4 C4A C4B2 110.3(4)
O4 C4 N5 121.5(4)
O4 C4 C4A 120.7(4)
N5 C4 C4A 117.6(4)
C4 N5 C5A 121.7(4)
N5 C5A C5 110.1(4)
N5 C5A C5B1 109.7(4)
C5 C5A C5B1 112.0(4)
N5 C5A C5B2 106.4(4)
C5 C5A C5B2 108.0(4)
C5B1 C5A C5B2 110.5(5)
O5 C5 OT 124.1(5)
O5 C5 C5A 123.6(5)
OT C5 C5A 112.0(4)
C5 OT CT 116.9(4)

loop_
_geom_bond_atom_site_label_1
_geom_bond_atom_site_label_2
_geom_bond_distance
C01 C0 1.499(7)
C0 O0 1.223(5)
C0 N1 1.346(6)
N1 C1A 1.463(6)
C1A C1 1.495(6)
C1A C1B1 1.537(6)
C1A C1B2 1.537(6)
C1 O1 1.244(5)
C1 N2 1.339(5)
N2 C2A 1.466(6)
C2A C2B2 1.529(7)
C2A C2B1 1.533(7)
C2A C2 1.540(7)
C2 O2 1.219(5)
C2 N3 1.351(5)
N3 C3A 1.473(5)
C3A C3 1.512(6)
C3A C3B1 1.541(7)
C3A C3B2 1.549(7)
C3 O3 1.227(5)
C3 N4 1.352(5)
N4 C4A 1.458(5)
C4A C4B1 1.515(6)
C4A C4 1.528(6)
C4A C4B2 1.533(6)
C4 O4 1.231(5)
C4 N5 1.341(5)
N5 C5A 1.475(5)
C5A C5 1.510(7)
C5A C5B1 1.509(7)
C5A C5B2 1.539(6)
C5 O5 1.202(5)
C5 OT 1.317(5)
OT CT 1.453(6)

loop_
_geom_hbond_atom_site_label_D
_geom_hbond_atom_site_label_H
_geom_hbond_atom_site_label_A
_geom_hbond_distance_DH
_geom_hbond_distance_HA
_geom_hbond_distance_DA
_geom_hbond_angle_DHA
_geom_hbond_site_symmetry_A
N3 H3 O0 0.86 2.22 3.029(5) 156.2 .
N4 H4 O1 0.86 2.20 2.987(5) 152.1 .
N5 H5 O2 0.86 2.28 3.012(5) 143.5 .
N1 H1 O4 0.86 1.97 2.817(5) 168.4 4_565
N2 H2 O5 0.86 2.44 3.198(5) 146.9 4_565

loop_
_geom_torsion_atom_site_label_1
_geom_torsion_atom_site_label_2
_geom_torsion_atom_site_label_3
_geom_torsion_atom_site_label_4
_geom_torsion
_geom_torsion_publ_flag
O0 C0 N1 C1A 9.8(7) ?
C01 C0 N1 C1A -168.0(5) y
C0 N1 C1A C1 -56.8(6) y
C0 N1 C1A C1B1 -174.5(5) ?
C0 N1 C1A C1B2 66.1(6) ?
N1 C1A C1 O1 147.2(4) ?
C1B1 C1A C1 O1 -95.4(5) ?
C1B2 C1A C1 O1 25.6(6) ?
N1 C1A C1 N2 -33.6(6) y
C1B1 C1A C1 N2 83.8(5) ?
C1B2 C1A C1 N2 -155.2(5) ?
O1 C1 N2 C2A 1.9(7) ?
C1A C1 N2 C2A -177.2(4) y
C1 N2 C2A C2B2 -168.4(5) ?
C1 N2 C2A C2B1 70.1(6) ?
C1 N2 C2A C2 -51.2(6) y
N2 C2A C2 O2 148.7(4) ?
C2B2 C2A C2 O2 -94.4(5) ?
C2B1 C2A C2 O2 27.0(6) ?
N2 C2A C2 N3 -36.4(6) y
C2B2 C2A C2 N3 80.5(5) ?
C2B1 C2A C2 N3 -158.0(4) ?
O2 C2 N3 C3A -0.3(7) ?
C2A C2 N3 C3A -175.1(4) y
C2 N3 C3A C3 -55.7(6) y
C2 N3 C3A C3B1 -173.0(4) ?
C2 N3 C3A C3B2 67.9(5) ?
N3 C3A C3 O3 149.1(4) ?
C3B1 C3A C3 O3 -93.8(5) ?
C3B2 C3A C3 O3 25.6(6) ?
N3 C3A C3 N4 -32.5(6) y
C3B1 C3A C3 N4 84.6(5) ?
C3B2 C3A C3 N4 -156.0(4) ?
O3 C3 N4 C4A 1.1(7) ?
C3A C3 N4 C4A -177.2(4) y
C3 N4 C4A C4B1 -177.3(4) ?
C3 N4 C4A C4 -61.4(5) y
C3 N4 C4A C4B2 62.1(6) ?
N4 C4A C4 O4 154.4(4) ?
C4B1 C4A C4 O4 -89.2(5) ?
C4B2 C4A C4 O4 29.9(6) ?
N4 C4A C4 N5 -30.9(6) y
C4B1 C4A C4 N5 85.5(5) ?
C4B2 C4A C4 N5 -155.4(4) ?
O4 C4 N5 C5A -8.1(7) ?
C4A C4 N5 C5A 177.3(4) y
C4 N5 C5A C5 47.2(6) y
C4 N5 C5A C5B1 -76.5(6) ?
C4 N5 C5A C5B2 164.0(5) ?
N5 C5A C5 O5 -135.4(5) ?
C5B1 C5A C5 O5 -13.0(7) ?
C5B2 C5A C5 O5 108.8(6) ?
N5 C5A C5 OT 50.3(5) y
C5B1 C5A C5 OT 172.7(4) ?
C5B2 C5A C5 OT -65.4(5) ?
O5 C5 OT CT -1.5(7) ?
C5A C5 OT CT 172.7(4) y
